data_4101199
loop_
_publ_author_name
'Bola\~no, T.'
'Castarlenas, R.'
'Esteruelas, M. A.'
'O\~nate, E.'

_publ_section_title
;
Assembly of an Allenylidene Ligand, a Terminal Alkyne, and an Acetonitrile
Molecule: Formation of Osmacyclopentapyrrole Derivatives
;
_journal_name_full 'Journal of the American Chemical Society'
_journal_paper_doi 10.1021/ja058355b
_journal_year 2006
_chemical_formula_sum 'C45 H65 B F4 N2 Os P2'
_chemical_formula_weight 972.94
_space_group_IT_number 2
_symmetry_cell_setting triclinic
_symmetry_space_group_name_Hall '-P 1'
_symmetry_space_group_name_H-M 'P -1'
_cell_angle_alpha 84.140(2)
_cell_angle_beta 83.248(3)
_cell_angle_gamma 81.579(2)
_cell_formula_units_Z 2
_cell_length_a 10.8367(16)
_cell_length_b 14.352(2)
_cell_length_c 14.489(2)
_cell_measurement_temperature 100(2)
_cell_volume 2205.4(6)
_diffrn_ambient_temperature 100(2)
_exptl_crystal_density_diffrn 1.465
_cod_database_code 4101199

loop_
_symmetry_equiv_pos_as_xyz
'x, y, z'
'-x, -y, -z'

loop_
_atom_site_label
_atom_site_type_symbol
_atom_site_fract_x
_atom_site_fract_y
_atom_site_fract_z
_atom_site_U_iso_or_equiv
_atom_site_adp_type
_atom_site_occupancy
_atom_site_symmetry_multiplicity
_atom_site_calc_flag
_atom_site_refinement_flags
_atom_site_disorder_assembly
_atom_site_disorder_group
Os Os 0.374177(10) 0.289668(8) 0.229306(7) 0.01670(3) Uani 1 1 d . . .
P1 P 0.48460(6) 0.40133(5) 0.29274(5) 0.01766(15) Uani 1 1 d . . .
P2 P 0.26778(7) 0.17595(5) 0.16763(5) 0.01846(15) Uani 1 1 d . . .
F1 F 1.0021(2) 0.47131(14) 0.25723(13) 0.0572(6) Uani 1 1 d . . .
F2 F 0.88395(18) 0.59954(14) 0.19469(13) 0.0508(5) Uani 1 1 d . . .
F3 F 0.87468(16) 0.56836(12) 0.35201(12) 0.0415(5) Uani 1 1 d . . .
F4 F 1.04653(19) 0.61692(16) 0.27215(17) 0.0725(7) Uani 1 1 d . . .
N1 N 0.2162(2) 0.31735(15) 0.32874(15) 0.0208(5) Uani 1 1 d . . .
N2 N 0.2830(2) 0.40799(15) 0.15013(15) 0.0202(5) Uani 1 1 d . . .
B B 0.9518(3) 0.5639(3) 0.2695(3) 0.0351(9) Uani 1 1 d . . .
C1 C 0.4669(3) 0.19278(19) 0.29824(18) 0.0210(6) Uani 1 1 d . . .
C2 C 0.5436(3) 0.1318(2) 0.3400(2) 0.0241(6) Uani 1 1 d . . .
C3 C 0.6362(3) 0.07563(19) 0.38163(19) 0.0213(6) Uani 1 1 d . . .
C4 C 0.6917(3) -0.0161(2) 0.3470(2) 0.0243(6) Uani 1 1 d . . .
C5 C 0.7039(3) -0.0286(2) 0.2520(2) 0.0345(8) Uani 1 1 d . . .
H5 H 0.6763 0.0225 0.2089 0.041 Uiso 1 1 calc R . .
C6 C 0.7562(3) -0.1150(2) 0.2200(2) 0.0444(9) Uani 1 1 d . . .
H6 H 0.7671 -0.1221 0.1550 0.053 Uiso 1 1 calc R . .
C7 C 0.7922(3) -0.1902(2) 0.2819(3) 0.0447(9) Uani 1 1 d . . .
H7 H 0.8246 -0.2501 0.2601 0.054 Uiso 1 1 calc R . .
C8 C 0.7811(3) -0.1782(2) 0.3762(3) 0.0421(9) Uani 1 1 d . . .
H8 H 0.8070 -0.2300 0.4191 0.050 Uiso 1 1 calc R . .
C9 C 0.7332(3) -0.0929(2) 0.4082(2) 0.0304(7) Uani 1 1 d . . .
H9 H 0.7279 -0.0856 0.4731 0.037 Uiso 1 1 calc R . .
C10 C 0.6891(3) 0.10833(19) 0.46093(19) 0.0232(6) Uani 1 1 d . . .
C11 C 0.8189(3) 0.0963(2) 0.46463(19) 0.0268(7) Uani 1 1 d . . .
H11 H 0.8726 0.0626 0.4190 0.032 Uiso 1 1 calc R . .
C12 C 0.8700(3) 0.1329(2) 0.5339(2) 0.0301(7) Uani 1 1 d . . .
H12 H 0.9583 0.1249 0.5354 0.036 Uiso 1 1 calc R . .
C13 C 0.7921(3) 0.1812(2) 0.6010(2) 0.0338(8) Uani 1 1 d . . .
H13 H 0.8273 0.2074 0.6479 0.041 Uiso 1 1 calc R . .
C14 C 0.6639(3) 0.1916(2) 0.6002(2) 0.0322(7) Uani 1 1 d . . .
H14 H 0.6107 0.2230 0.6476 0.039 Uiso 1 1 calc R . .
C15 C 0.6125(3) 0.1560(2) 0.5299(2) 0.0292(7) Uani 1 1 d . . .
H15 H 0.5241 0.1644 0.5289 0.035 Uiso 1 1 calc R . .
C16 C 0.5048(3) 0.2741(2) 0.1153(2) 0.0224(6) Uani 1 1 d . . .
H16 H 0.484(3) 0.314(2) 0.069(2) 0.034(9) Uiso 1 1 d . . .
C17 C 0.6090(3) 0.2178(2) 0.0966(2) 0.0265(7) Uani 1 1 d . . .
H17 H 0.641(3) 0.174(2) 0.146(2) 0.039(9) Uiso 1 1 d . . .
C18 C 0.6963(3) 0.21272(19) 0.0110(2) 0.0241(6) Uani 1 1 d . . .
C19 C 0.6662(3) 0.2539(2) -0.0762(2) 0.0315(7) Uani 1 1 d . . .
H19 H 0.5843 0.2865 -0.0824 0.038 Uiso 1 1 calc R . .
C20 C 0.7527(3) 0.2484(2) -0.1531(2) 0.0385(8) Uani 1 1 d . . .
H20 H 0.7301 0.2776 -0.2116 0.046 Uiso 1 1 calc R . .
C21 C 0.8721(3) 0.2009(2) -0.1467(2) 0.0363(8) Uani 1 1 d . . .
H21 H 0.9318 0.1984 -0.2002 0.044 Uiso 1 1 calc R . .
C22 C 0.9040(3) 0.1575(2) -0.0624(2) 0.0333(8) Uani 1 1 d . . .
H22 H 0.9853 0.1235 -0.0573 0.040 Uiso 1 1 calc R . .
C23 C 0.8162(3) 0.1637(2) 0.0155(2) 0.0282(7) Uani 1 1 d . . .
H23 H 0.8388 0.1334 0.0737 0.034 Uiso 1 1 calc R . .
C24 C 0.1311(3) 0.33442(19) 0.3809(2) 0.0222(6) Uani 1 1 d . . .
C25 C 0.0266(3) 0.3601(2) 0.4509(2) 0.0299(7) Uani 1 1 d . . .
H25A H 0.0590 0.3768 0.5065 0.045 Uiso 1 1 calc R . .
H25B H -0.0205 0.3065 0.4678 0.045 Uiso 1 1 calc R . .
H25C H -0.0289 0.4144 0.4255 0.045 Uiso 1 1 calc R . .
C26 C 0.2304(3) 0.4710(2) 0.11034(19) 0.0220(6) Uani 1 1 d . . .
C27 C 0.1596(3) 0.5483(2) 0.0574(2) 0.0355(8) Uani 1 1 d . . .
H27A H 0.1387 0.5259 0.0003 0.053 Uiso 1 1 calc R . .
H27B H 0.2103 0.6000 0.0411 0.053 Uiso 1 1 calc R . .
H27C H 0.0822 0.5712 0.0953 0.053 Uiso 1 1 calc R . .
C28 C 0.6382(2) 0.3475(2) 0.33146(19) 0.0233(6) Uani 1 1 d . . .
H28 H 0.6237 0.2837 0.3618 0.028 Uiso 1 1 calc R . .
C29 C 0.7426(3) 0.3277(3) 0.2527(2) 0.0503(10) Uani 1 1 d . . .
H29A H 0.7768 0.3863 0.2299 0.075 Uiso 1 1 calc R . .
H29B H 0.7087 0.3032 0.2017 0.075 Uiso 1 1 calc R . .
H29C H 0.8094 0.2808 0.2761 0.075 Uiso 1 1 calc R . .
C30 C 0.6902(3) 0.3947(2) 0.40549(19) 0.0264(7) Uani 1 1 d . . .
H30A H 0.7627 0.3533 0.4281 0.040 Uiso 1 1 calc R . .
H30B H 0.6252 0.4060 0.4576 0.040 Uiso 1 1 calc R . .
H30C H 0.7162 0.4551 0.3783 0.040 Uiso 1 1 calc R . .
C31 C 0.4008(2) 0.44930(19) 0.40017(18) 0.0206(6) Uani 1 1 d . . .
H31 H 0.4573 0.4893 0.4227 0.025 Uiso 1 1 calc R . .
C32 C 0.3814(3) 0.3698(2) 0.47784(18) 0.0243(6) Uani 1 1 d . . .
H32A H 0.3198 0.3944 0.5277 0.036 Uiso 1 1 calc R . .
H32B H 0.4613 0.3465 0.5031 0.036 Uiso 1 1 calc R . .
H32C H 0.3507 0.3180 0.4522 0.036 Uiso 1 1 calc R . .
C33 C 0.2796(2) 0.51518(19) 0.3807(2) 0.0245(6) Uani 1 1 d . . .
H33A H 0.2383 0.4894 0.3342 0.037 Uiso 1 1 calc R . .
H33B H 0.3001 0.5781 0.3568 0.037 Uiso 1 1 calc R . .
H33C H 0.2232 0.5200 0.4385 0.037 Uiso 1 1 calc R . .
C34 C 0.5031(3) 0.51226(19) 0.21653(18) 0.0243(6) Uani 1 1 d . . .
H34 H 0.4161 0.5414 0.2050 0.029 Uiso 1 1 calc R . .
C35 C 0.5723(3) 0.4970(2) 0.1207(2) 0.0409(9) Uani 1 1 d . . .
H35A H 0.5576 0.5550 0.0793 0.061 Uiso 1 1 calc R . .
H35B H 0.5415 0.4453 0.0949 0.061 Uiso 1 1 calc R . .
H35C H 0.6623 0.4808 0.1260 0.061 Uiso 1 1 calc R . .
C36 C 0.5591(3) 0.5879(2) 0.2601(2) 0.0287(7) Uani 1 1 d . . .
H36A H 0.6474 0.5656 0.2681 0.043 Uiso 1 1 calc R . .
H36B H 0.5127 0.5995 0.3209 0.043 Uiso 1 1 calc R . .
H36C H 0.5529 0.6466 0.2189 0.043 Uiso 1 1 calc R . .
C37 C 0.1388(3) 0.1357(2) 0.25100(19) 0.0252(7) Uani 1 1 d . . .
H37 H 0.0774 0.1938 0.2612 0.030 Uiso 1 1 calc R . .
C38 C 0.1779(3) 0.0986(2) 0.34810(19) 0.0316(7) Uani 1 1 d . . .
H38A H 0.1040 0.1040 0.3942 0.047 Uiso 1 1 calc R . .
H38B H 0.2396 0.1359 0.3646 0.047 Uiso 1 1 calc R . .
H38C H 0.2150 0.0321 0.3473 0.047 Uiso 1 1 calc R . .
C39 C 0.0639(3) 0.0658(2) 0.2156(2) 0.0335(8) Uani 1 1 d . . .
H39A H 0.1149 0.0036 0.2139 0.050 Uiso 1 1 calc R . .
H39B H 0.0421 0.0887 0.1527 0.050 Uiso 1 1 calc R . .
H39C H -0.0130 0.0607 0.2576 0.050 Uiso 1 1 calc R . .
C40 C 0.3722(3) 0.06903(19) 0.1281(2) 0.0245(6) Uani 1 1 d . . .
H40 H 0.4552 0.0903 0.1053 0.029 Uiso 1 1 calc R . .
C41 C 0.3974(3) -0.0090(2) 0.2066(2) 0.0327(7) Uani 1 1 d . . .
H41A H 0.3216 -0.0389 0.2253 0.049 Uiso 1 1 calc R . .
H41B H 0.4209 0.0184 0.2601 0.049 Uiso 1 1 calc R . .
H41C H 0.4660 -0.0566 0.1844 0.049 Uiso 1 1 calc R . .
C42 C 0.3324(3) 0.0241(2) 0.0468(2) 0.0295(7) Uani 1 1 d . . .
H42A H 0.3921 -0.0322 0.0329 0.044 Uiso 1 1 calc R . .
H42B H 0.3312 0.0697 -0.0084 0.044 Uiso 1 1 calc R . .
H42C H 0.2484 0.0059 0.0639 0.044 Uiso 1 1 calc R . .
C43 C 0.1823(3) 0.2215(2) 0.06476(19) 0.0245(6) Uani 1 1 d . . .
H43 H 0.1539 0.1658 0.0414 0.029 Uiso 1 1 calc R . .
C44 C 0.0641(3) 0.2907(2) 0.0893(2) 0.0324(7) Uani 1 1 d . . .
H44A H 0.0836 0.3364 0.1294 0.049 Uiso 1 1 calc R . .
H44B H -0.0014 0.2557 0.1222 0.049 Uiso 1 1 calc R . .
H44C H 0.0346 0.3242 0.0319 0.049 Uiso 1 1 calc R . .
C45 C 0.2672(3) 0.2645(2) -0.01541(19) 0.0309(7) Uani 1 1 d . . .
H45A H 0.2235 0.2761 -0.0718 0.046 Uiso 1 1 calc R . .
H45B H 0.3444 0.2205 -0.0271 0.046 Uiso 1 1 calc R . .
H45C H 0.2881 0.3243 0.0014 0.046 Uiso 1 1 calc R . .

loop_
_atom_site_aniso_label
_atom_site_aniso_U_11
_atom_site_aniso_U_22
_atom_site_aniso_U_33
_atom_site_aniso_U_23
_atom_site_aniso_U_13
_atom_site_aniso_U_12
Os 0.01678(6) 0.01688(6) 0.01684(6) -0.00342(4) -0.00479(4) 0.00020(4)
P1 0.0178(4) 0.0179(4) 0.0177(4) -0.0043(3) -0.0030(3) -0.0011(3)
P2 0.0195(4) 0.0188(4) 0.0180(4) -0.0029(3) -0.0058(3) -0.0014(3)
F1 0.0653(15) 0.0480(13) 0.0438(12) -0.0009(10) 0.0048(11) 0.0301(11)
F2 0.0464(12) 0.0574(13) 0.0415(12) -0.0017(10) -0.0123(10) 0.0209(10)
F3 0.0381(11) 0.0405(11) 0.0423(11) -0.0071(9) 0.0098(9) -0.0019(9)
F4 0.0381(13) 0.0802(17) 0.0981(19) 0.0362(14) -0.0166(13) -0.0270(12)
N1 0.0202(13) 0.0198(12) 0.0234(13) -0.0022(10) -0.0067(11) -0.0023(10)
N2 0.0210(13) 0.0200(13) 0.0205(12) -0.0048(10) -0.0031(10) -0.0031(10)
B 0.024(2) 0.036(2) 0.040(2) 0.0100(18) 0.0012(17) 0.0005(16)
C1 0.0231(15) 0.0218(15) 0.0204(15) -0.0068(12) -0.0045(12) -0.0058(12)
C2 0.0251(16) 0.0227(15) 0.0260(16) -0.0039(12) -0.0038(13) -0.0060(12)
C3 0.0190(15) 0.0243(15) 0.0202(15) 0.0011(12) -0.0035(12) -0.0025(12)
C4 0.0240(16) 0.0235(16) 0.0257(16) -0.0019(12) -0.0071(13) -0.0002(12)
C5 0.0380(19) 0.0358(19) 0.0282(17) -0.0038(14) -0.0119(15) 0.0071(15)
C6 0.051(2) 0.047(2) 0.036(2) -0.0206(17) -0.0143(17) 0.0114(18)
C7 0.044(2) 0.034(2) 0.058(2) -0.0195(18) -0.0181(19) 0.0090(16)
C8 0.044(2) 0.0237(18) 0.057(2) 0.0043(16) -0.0187(18) 0.0057(15)
C9 0.0331(18) 0.0278(17) 0.0311(17) -0.0013(14) -0.0120(14) -0.0002(14)
C10 0.0281(16) 0.0195(15) 0.0208(15) 0.0020(12) -0.0048(12) -0.0001(12)
C11 0.0287(17) 0.0294(17) 0.0221(16) -0.0018(13) -0.0035(13) -0.0026(13)
C12 0.0307(18) 0.0304(17) 0.0308(17) 0.0019(14) -0.0087(14) -0.0077(14)
C13 0.048(2) 0.0301(18) 0.0253(17) -0.0018(14) -0.0114(15) -0.0086(15)
C14 0.041(2) 0.0288(17) 0.0256(17) -0.0086(13) -0.0060(15) 0.0041(14)
C15 0.0283(17) 0.0284(17) 0.0283(17) -0.0004(13) -0.0039(13) 0.0042(13)
C16 0.0258(17) 0.0185(15) 0.0252(16) -0.0044(12) -0.0078(13) -0.0044(12)
C17 0.0292(18) 0.0236(16) 0.0283(17) -0.0064(13) -0.0008(14) -0.0076(13)
C18 0.0271(16) 0.0193(15) 0.0280(16) -0.0091(12) 0.0005(13) -0.0076(12)
C19 0.0325(18) 0.0269(17) 0.0337(18) -0.0068(14) -0.0011(14) 0.0015(14)
C20 0.051(2) 0.039(2) 0.0241(17) -0.0060(15) -0.0008(16) -0.0036(17)
C21 0.038(2) 0.044(2) 0.0281(18) -0.0140(15) 0.0115(15) -0.0134(16)
C22 0.0212(16) 0.044(2) 0.0385(19) -0.0191(16) 0.0007(14) -0.0089(14)
C23 0.0278(17) 0.0346(18) 0.0249(16) -0.0076(13) -0.0044(13) -0.0085(14)
C24 0.0203(15) 0.0203(15) 0.0274(16) -0.0019(12) -0.0076(13) -0.0033(12)
C25 0.0193(16) 0.0347(18) 0.0331(18) -0.0029(14) 0.0035(13) -0.0002(13)
C26 0.0207(15) 0.0226(15) 0.0231(15) -0.0045(12) -0.0036(12) -0.0014(12)
C27 0.0365(19) 0.0321(18) 0.0330(18) 0.0044(14) -0.0064(15) 0.0087(15)
C28 0.0182(15) 0.0228(15) 0.0303(16) -0.0078(12) -0.0071(12) -0.0001(12)
C29 0.0211(18) 0.085(3) 0.048(2) -0.040(2) -0.0061(16) 0.0076(18)
C30 0.0208(15) 0.0314(17) 0.0285(16) -0.0057(13) -0.0069(13) -0.0029(13)
C31 0.0202(15) 0.0226(15) 0.0193(14) -0.0065(11) -0.0038(12) 0.0010(12)
C32 0.0218(15) 0.0314(17) 0.0202(15) -0.0061(12) -0.0039(12) -0.0013(12)
C33 0.0202(15) 0.0244(16) 0.0287(16) -0.0060(12) -0.0041(13) 0.0019(12)
C34 0.0296(17) 0.0221(15) 0.0214(15) -0.0005(12) -0.0040(13) -0.0040(12)
C35 0.068(3) 0.0298(18) 0.0257(17) -0.0016(14) 0.0039(17) -0.0184(17)
C36 0.0328(18) 0.0243(16) 0.0300(17) -0.0011(13) -0.0055(14) -0.0061(13)
C37 0.0221(16) 0.0302(17) 0.0245(16) -0.0060(13) 0.0000(12) -0.0066(13)
C38 0.0378(19) 0.0368(19) 0.0217(16) -0.0024(14) 0.0015(14) -0.0135(15)
C39 0.0302(18) 0.042(2) 0.0317(18) -0.0087(15) -0.0003(14) -0.0143(15)
C40 0.0230(16) 0.0200(15) 0.0313(17) -0.0059(12) -0.0040(13) -0.0022(12)
C41 0.0353(19) 0.0231(16) 0.0419(19) -0.0042(14) -0.0159(15) -0.0008(14)
C42 0.0329(18) 0.0256(16) 0.0316(17) -0.0116(13) -0.0001(14) -0.0054(13)
C43 0.0300(17) 0.0222(15) 0.0246(16) -0.0035(12) -0.0138(13) -0.0045(13)
C44 0.0299(18) 0.0283(17) 0.0420(19) -0.0023(14) -0.0200(15) -0.0012(14)
C45 0.049(2) 0.0255(16) 0.0206(15) -0.0010(13) -0.0135(14) -0.0071(15)

loop_
_geom_bond_atom_site_label_1
_geom_bond_atom_site_label_2
_geom_bond_distance
_geom_bond_site_symmetry_2
_geom_bond_publ_flag
Os C1 1.866(3) . ?
Os C16 2.053(3) . ?
Os N1 2.122(2) . ?
Os N2 2.134(2) . ?
Os P2 2.4255(7) . ?
Os P1 2.4426(7) . ?
P1 C31 1.851(3) . ?
P1 C28 1.854(3) . ?
P1 C34 1.865(3) . ?
P2 C37 1.855(3) . ?
P2 C43 1.859(3) . ?
P2 C40 1.866(3) . ?
F1 B 1.382(4) . ?
F2 B 1.393(4) . ?
F3 B 1.377(4) . ?
F4 B 1.370(4) . ?
N1 C24 1.135(3) . ?
N2 C26 1.137(3) . ?
C1 C2 1.274(4) . ?
C2 C3 1.351(4) . ?
C3 C4 1.476(4) . ?
C3 C10 1.488(4) . ?
C4 C5 1.395(4) . ?
C4 C9 1.398(4) . ?
C5 C6 1.387(4) . ?
C5 H5 0.9500 . ?
C6 C7 1.373(5) . ?
C6 H6 0.9500 . ?
C7 C8 1.384(4) . ?
C7 H7 0.9500 . ?
C8 C9 1.363(4) . ?
C8 H8 0.9500 . ?
C9 H9 0.9500 . ?
C10 C15 1.391(4) . ?
C10 C11 1.398(4) . ?
C11 C12 1.383(4) . ?
C11 H11 0.9500 . ?
C12 C13 1.382(4) . ?
C12 H12 0.9500 . ?
C13 C14 1.377(4) . ?
C13 H13 0.9500 . ?
C14 C15 1.390(4) . ?
C14 H14 0.9500 . ?
C15 H15 0.9500 . ?
C16 C17 1.307(4) . ?
C16 H16 0.86(3) . ?
C17 C18 1.469(4) . ?
C17 H17 0.97(3) . ?
C18 C23 1.389(4) . ?
C18 C19 1.392(4) . ?
C19 C20 1.370(4) . ?
C19 H19 0.9500 . ?
C20 C21 1.380(4) . ?
C20 H20 0.9500 . ?
C21 C22 1.370(4) . ?
C21 H21 0.9500 . ?
C22 C23 1.389(4) . ?
C22 H22 0.9500 . ?
C23 H23 0.9500 . ?
C24 C25 1.460(4) . ?
C25 H25A 0.9800 . ?
C25 H25B 0.9800 . ?
C25 H25C 0.9800 . ?
C26 C27 1.458(4) . ?
C27 H27A 0.9800 . ?
C27 H27B 0.9800 . ?
C27 H27C 0.9800 . ?
C28 C30 1.526(3) . ?
C28 C29 1.527(4) . ?
C28 H28 1.0000 . ?
C29 H29A 0.9800 . ?
C29 H29B 0.9800 . ?
C29 H29C 0.9800 . ?
C30 H30A 0.9800 . ?
C30 H30B 0.9800 . ?
C30 H30C 0.9800 . ?
C31 C32 1.538(4) . ?
C31 C33 1.539(4) . ?
C31 H31 1.0000 . ?
C32 H32A 0.9800 . ?
C32 H32B 0.9800 . ?
C32 H32C 0.9800 . ?
C33 H33A 0.9800 . ?
C33 H33B 0.9800 . ?
C33 H33C 0.9800 . ?
C34 C35 1.519(4) . ?
C34 C36 1.538(4) . ?
C34 H34 1.0000 . ?
C35 H35A 0.9800 . ?
C35 H35B 0.9800 . ?
C35 H35C 0.9800 . ?
C36 H36A 0.9800 . ?
C36 H36B 0.9800 . ?
C36 H36C 0.9800 . ?
C37 C38 1.538(4) . ?
C37 C39 1.540(4) . ?
C37 H37 1.0000 . ?
C38 H38A 0.9800 . ?
C38 H38B 0.9800 . ?
C38 H38C 0.9800 . ?
C39 H39A 0.9800 . ?
C39 H39B 0.9800 . ?
C39 H39C 0.9800 . ?
C40 C42 1.532(4) . ?
C40 C41 1.532(4) . ?
C40 H40 1.0000 . ?
C41 H41A 0.9800 . ?
C41 H41B 0.9800 . ?
C41 H41C 0.9800 . ?
C42 H42A 0.9800 . ?
C42 H42B 0.9800 . ?
C42 H42C 0.9800 . ?
C43 C44 1.531(4) . ?
C43 C45 1.531(4) . ?
C43 H43 1.0000 . ?
C44 H44A 0.9800 . ?
C44 H44B 0.9800 . ?
C44 H44C 0.9800 . ?
C45 H45A 0.9800 . ?
C45 H45B 0.9800 . ?
C45 H45C 0.9800 . ?
